data_4121025
loop_
_publ_author_name
'Soumik Biswas'
'Daniel J. Weix'

_publ_section_title
;
 Mechanism and Selectivity in Nickel-Catalyzed Cross-Electrophile Coupling
 of Aryl Halides with Alkyl Halides
;
_journal_name_full 'Journal of the American Chemical Society'
_journal_page_first 16192
_journal_page_last 16197
_journal_paper_doi 10.1021/ja407589e
_journal_volume 135
_journal_year 2013
_chemical_formula_moiety 'C27 H35 I N2 Ni'
_chemical_formula_sum 'C27 H35 I N2 Ni'
_chemical_formula_weight 573.18
_chemical_name_common weixsb02
_chemical_name_systematic
; 
 ? 
;
_space_group_IT_number 14
_symmetry_cell_setting monoclinic
_symmetry_space_group_name_Hall '-P 2ybc'
_symmetry_space_group_name_H-M 'P 1 21/c 1'
_atom_sites_solution_hydrogens geom
_atom_sites_solution_primary direct
_atom_sites_solution_secondary difmap
_audit_creation_method SHELXL-97
_cell_angle_alpha 90.00
_cell_angle_beta 99.687(2)
_cell_angle_gamma 90.00
_cell_formula_units_Z 8
_cell_length_a 20.186(2)
_cell_length_b 21.558(2)
_cell_length_c 12.0133(12)
_cell_measurement_reflns_used 3732
_cell_measurement_temperature 100.0(5)
_cell_measurement_theta_max 38.10
_cell_measurement_theta_min 2.25
_cell_volume 5153.3(9)
_computing_cell_refinement 'SAINT (Bruker, 2009)'
_computing_data_collection 'APEX2 (Bruker, 2011)'
_computing_data_reduction 'SAINT (Bruker, 2009)'
_computing_molecular_graphics 'SHELXTL (Sheldrick, 2008)'
_computing_publication_material 'SHELXTL (Sheldrick, 2008)'
_computing_structure_refinement 'SHELXL-97 (Sheldrick, 2008)'
_computing_structure_solution 'SIR97 (Altomare et al., 1999)'
_diffrn_ambient_temperature 100.0(5)
_diffrn_measured_fraction_theta_full 0.996
_diffrn_measured_fraction_theta_max 0.996
_diffrn_measurement_device_type 'Bruker SMART APEX II CCD Platform'
_diffrn_measurement_method 'area detector, \w scans per \f'
_diffrn_radiation_monochromator graphite
_diffrn_radiation_source 'fine-focus sealed tube'
_diffrn_radiation_type MoK\a
_diffrn_radiation_wavelength 0.71073
_diffrn_reflns_av_R_equivalents 0.0502
_diffrn_reflns_av_sigmaI/netI 0.0431
_diffrn_reflns_limit_h_max 34
_diffrn_reflns_limit_h_min -34
_diffrn_reflns_limit_k_max 37
_diffrn_reflns_limit_k_min -37
_diffrn_reflns_limit_l_max 20
_diffrn_reflns_limit_l_min -20
_diffrn_reflns_number 125469
_diffrn_reflns_theta_full 37.78
_diffrn_reflns_theta_max 37.78
_diffrn_reflns_theta_min 1.96
_diffrn_standards_number 0
_exptl_absorpt_coefficient_mu 1.967
_exptl_absorpt_correction_T_max 0.7982
_exptl_absorpt_correction_T_min 0.6089
_exptl_absorpt_correction_type multi-scan
_exptl_absorpt_process_details 'SADABS (Sheldrick, 2008)'
_exptl_crystal_colour red
_exptl_crystal_density_diffrn 1.478
_exptl_crystal_description block
_exptl_crystal_F_000 2336
_exptl_crystal_size_max 0.28
_exptl_crystal_size_mid 0.24
_exptl_crystal_size_min 0.12
_refine_diff_density_max 1.730
_refine_diff_density_min -1.007
_refine_diff_density_rms 0.120
_refine_ls_extinction_method none
_refine_ls_goodness_of_fit_ref 1.026
_refine_ls_hydrogen_treatment constr
_refine_ls_matrix_type full
_refine_ls_number_parameters 575
_refine_ls_number_reflns 27558
_refine_ls_number_restraints 0
_refine_ls_restrained_S_all 1.026
_refine_ls_R_factor_all 0.0621
_refine_ls_R_factor_gt 0.0366
_refine_ls_shift/su_max 0.002
_refine_ls_shift/su_mean 0.000
_refine_ls_structure_factor_coef Fsqd
_refine_ls_weighting_details 'calc w=1/[\s^2^(Fo^2^)+(0.0371P)^2^+1.3527P] where P=(Fo^2^+2Fc^2^)/3'
_refine_ls_weighting_scheme calc
_refine_ls_wR_factor_gt 0.0793
_refine_ls_wR_factor_ref 0.0896
_reflns_number_gt 19658
_reflns_number_total 27558
_reflns_threshold_expression >2sigma(I)
_cod_data_source_file ja407589e_si_001.cif
_cod_data_source_block weixsb02
_cod_database_code 4121025

loop_
_symmetry_equiv_pos_as_xyz
'x, y, z'
'-x, y+1/2, -z+1/2'
'-x, -y, -z'
'x, -y-1/2, z-1/2'

loop_
_atom_site_label
_atom_site_type_symbol
_atom_site_fract_x
_atom_site_fract_y
_atom_site_fract_z
_atom_site_U_iso_or_equiv
_atom_site_adp_type
_atom_site_occupancy
_atom_site_symmetry_multiplicity
_atom_site_calc_flag
_atom_site_refinement_flags
Ni1 Ni 0.054982(10) 0.434030(9) 0.339754(16) 0.01314(4) Uani 1 1 d .
I1 I 0.142840(6) 0.489224(6) 0.258200(9) 0.02102(3) Uani 1 1 d .
N1 N -0.01789(6) 0.39620(6) 0.39995(11) 0.0156(2) Uani 1 1 d .
N2 N 0.08563(6) 0.45508(6) 0.50094(11) 0.0146(2) Uani 1 1 d .
C1 C -0.07424(8) 0.37101(8) 0.34069(14) 0.0201(3) Uani 1 1 d .
H1 H -0.0800 0.3713 0.2606 0.024 Uiso 1 1 calc R
C2 C -0.12384(8) 0.34481(9) 0.39174(14) 0.0211(3) Uani 1 1 d .
H2 H -0.1625 0.3275 0.3463 0.025 Uiso 1 1 calc R
C3 C -0.11801(8) 0.34346(8) 0.50937(14) 0.0167(3) Uani 1 1 d .
C4 C -0.06016(8) 0.37039(7) 0.56979(13) 0.0159(3) Uani 1 1 d .
H4 H -0.0537 0.3711 0.6500 0.019 Uiso 1 1 calc R
C5 C -0.01187(7) 0.39626(7) 0.51380(12) 0.0143(2) Uani 1 1 d .
C6 C 0.05040(7) 0.42609(7) 0.57199(13) 0.0139(2) Uani 1 1 d .
C7 C 0.07269(8) 0.42308(7) 0.68826(13) 0.0155(3) Uani 1 1 d .
H7 H 0.0462 0.4026 0.7353 0.019 Uiso 1 1 calc R
C8 C 0.13375(7) 0.45001(7) 0.73567(13) 0.0146(2) Uani 1 1 d .
C9 C 0.16790(8) 0.48223(7) 0.66157(13) 0.0172(3) Uani 1 1 d .
H9 H 0.2087 0.5031 0.6898 0.021 Uiso 1 1 calc R
C10 C 0.14249(8) 0.48386(8) 0.54760(13) 0.0171(3) Uani 1 1 d .
H10 H 0.1665 0.5066 0.4996 0.020 Uiso 1 1 calc R
C11 C -0.17318(8) 0.31437(8) 0.56538(14) 0.0182(3) Uani 1 1 d .
C12 C -0.18795(9) 0.24840(9) 0.51958(17) 0.0265(4) Uani 1 1 d .
H12A H -0.2035 0.2502 0.4379 0.040 Uiso 1 1 calc R
H12B H -0.2228 0.2296 0.5563 0.040 Uiso 1 1 calc R
H12C H -0.1469 0.2234 0.5354 0.040 Uiso 1 1 calc R
C13 C -0.23671(9) 0.35470(9) 0.53701(16) 0.0248(3) Uani 1 1 d .
H13A H -0.2505 0.3568 0.4549 0.037 Uiso 1 1 calc R
H13B H -0.2271 0.3966 0.5670 0.037 Uiso 1 1 calc R
H13C H -0.2730 0.3364 0.5711 0.037 Uiso 1 1 calc R
C14 C -0.15314(9) 0.31104(10) 0.69373(15) 0.0261(4) Uani 1 1 d .
H14A H -0.1117 0.2868 0.7130 0.039 Uiso 1 1 calc R
H14B H -0.1892 0.2911 0.7262 0.039 Uiso 1 1 calc R
H14C H -0.1457 0.3531 0.7244 0.039 Uiso 1 1 calc R
C15 C 0.16502(8) 0.44347(7) 0.85955(13) 0.0157(3) Uani 1 1 d .
C16 C 0.18841(8) 0.50732(8) 0.90763(14) 0.0187(3) Uani 1 1 d .
H16A H 0.2263 0.5216 0.8728 0.028 Uiso 1 1 calc R
H16B H 0.2026 0.5041 0.9895 0.028 Uiso 1 1 calc R
H16C H 0.1513 0.5370 0.8912 0.028 Uiso 1 1 calc R
C17 C 0.22625(9) 0.39983(8) 0.86516(15) 0.0220(3) Uani 1 1 d .
H17A H 0.2574 0.4168 0.8187 0.033 Uiso 1 1 calc R
H17B H 0.2110 0.3587 0.8368 0.033 Uiso 1 1 calc R
H17C H 0.2491 0.3963 0.9436 0.033 Uiso 1 1 calc R
C18 C 0.11701(9) 0.41506(8) 0.93106(14) 0.0204(3) Uani 1 1 d .
H18A H 0.0770 0.4413 0.9265 0.031 Uiso 1 1 calc R
H18B H 0.1395 0.4122 1.0098 0.031 Uiso 1 1 calc R
H18C H 0.1038 0.3735 0.9027 0.031 Uiso 1 1 calc R
C19 C 0.02692(7) 0.39939(7) 0.19432(13) 0.0153(3) Uani 1 1 d .
C20 C -0.01757(8) 0.43119(9) 0.11180(14) 0.0223(3) Uani 1 1 d .
H20 H -0.0279 0.4733 0.1244 0.027 Uiso 1 1 calc R
C21 C -0.04693(9) 0.40271(11) 0.01194(15) 0.0286(4) Uani 1 1 d .
H21 H -0.0774 0.4249 -0.0427 0.034 Uiso 1 1 calc R
C22 C -0.03112(9) 0.34116(11) -0.00699(15) 0.0289(4) Uani 1 1 d .
H22 H -0.0517 0.3207 -0.0740 0.035 Uiso 1 1 calc R
C23 C 0.01446(9) 0.30999(9) 0.07193(15) 0.0247(3) Uani 1 1 d .
H23 H 0.0254 0.2682 0.0580 0.030 Uiso 1 1 calc R
C24 C 0.04497(8) 0.33858(7) 0.17208(13) 0.0173(3) Uani 1 1 d .
C25 C 0.09658(10) 0.30389(8) 0.25544(15) 0.0254(3) Uani 1 1 d .
H25 H 0.1152 0.3340 0.3161 0.030 Uiso 1 1 calc R
C26 C 0.06460(16) 0.25102(11) 0.3122(2) 0.0511(7) Uani 1 1 d .
H26A H 0.0984 0.2321 0.3704 0.077 Uiso 1 1 calc R
H26B H 0.0472 0.2197 0.2556 0.077 Uiso 1 1 calc R
H26C H 0.0276 0.2673 0.3470 0.077 Uiso 1 1 calc R
C27 C 0.15525(13) 0.28161(14) 0.2007(2) 0.0499(7) Uani 1 1 d .
H27A H 0.1759 0.3172 0.1691 0.075 Uiso 1 1 calc R
H27B H 0.1388 0.2521 0.1403 0.075 Uiso 1 1 calc R
H27C H 0.1887 0.2612 0.2576 0.075 Uiso 1 1 calc R
Ni2 Ni 0.545754(10) 0.426463(9) 0.302530(16) 0.01324(4) Uani 1 1 d .
I2 I 0.622562(6) 0.493433(5) 0.216670(9) 0.02187(3) Uani 1 1 d .
N3 N 0.47495(6) 0.38598(6) 0.36529(11) 0.0142(2) Uani 1 1 d .
N4 N 0.57606(6) 0.45038(6) 0.46283(11) 0.0145(2) Uani 1 1 d .
C51 C 0.42017(8) 0.35688(8) 0.30910(13) 0.0169(3) Uani 1 1 d .
H51 H 0.4165 0.3515 0.2298 0.020 Uiso 1 1 calc R
C52 C 0.36903(8) 0.33455(8) 0.36164(13) 0.0171(3) Uani 1 1 d .
H52 H 0.3312 0.3150 0.3178 0.021 Uiso 1 1 calc R
C53 C 0.37226(7) 0.34043(7) 0.47844(13) 0.0155(3) Uani 1 1 d .
C54 C 0.42880(7) 0.37068(7) 0.53579(13) 0.0155(3) Uani 1 1 d .
H54 H 0.4335 0.3765 0.6151 0.019 Uiso 1 1 calc R
C55 C 0.47843(7) 0.39246(7) 0.47859(12) 0.0140(2) Uani 1 1 d .
C56 C 0.53944(7) 0.42428(7) 0.53458(12) 0.0140(2) Uani 1 1 d .
C57 C 0.55967(8) 0.42497(7) 0.65120(13) 0.0158(3) Uani 1 1 d .
H57 H 0.5319 0.4067 0.6988 0.019 Uiso 1 1 calc R
C58 C 0.62043(7) 0.45236(7) 0.69842(13) 0.0154(3) Uani 1 1 d .
C59 C 0.65686(8) 0.48069(8) 0.62325(13) 0.0174(3) Uani 1 1 d .
H59 H 0.6979 0.5013 0.6512 0.021 Uiso 1 1 calc R
C60 C 0.63342(8) 0.47876(8) 0.50854(13) 0.0170(3) Uani 1 1 d .
H60 H 0.6592 0.4985 0.4595 0.020 Uiso 1 1 calc R
C61 C 0.31642(8) 0.31611(8) 0.53773(14) 0.0176(3) Uani 1 1 d .
C62 C 0.29743(11) 0.24970(9) 0.49904(19) 0.0312(4) Uani 1 1 d .
H62A H 0.2807 0.2495 0.4176 0.047 Uiso 1 1 calc R
H62B H 0.2623 0.2342 0.5392 0.047 Uiso 1 1 calc R
H62C H 0.3371 0.2230 0.5157 0.047 Uiso 1 1 calc R
C63 C 0.25545(10) 0.35890(11) 0.5074(2) 0.0362(5) Uani 1 1 d .
H63A H 0.2416 0.3598 0.4252 0.054 Uiso 1 1 calc R
H63B H 0.2674 0.4009 0.5348 0.054 Uiso 1 1 calc R
H63C H 0.2183 0.3434 0.5428 0.054 Uiso 1 1 calc R
C64 C 0.33748(10) 0.31532(11) 0.66638(16) 0.0327(5) Uani 1 1 d .
H64A H 0.3010 0.2980 0.7012 0.049 Uiso 1 1 calc R
H64B H 0.3471 0.3577 0.6937 0.049 Uiso 1 1 calc R
H64C H 0.3778 0.2897 0.6865 0.049 Uiso 1 1 calc R
C65 C 0.64730(8) 0.45079(8) 0.82469(13) 0.0165(3) Uani 1 1 d .
C66 C 0.66924(8) 0.51647(8) 0.86494(14) 0.0194(3) Uani 1 1 d .
H66A H 0.7100 0.5279 0.8356 0.029 Uiso 1 1 calc R
H66B H 0.6784 0.5174 0.9477 0.029 Uiso 1 1 calc R
H66C H 0.6333 0.5460 0.8373 0.029 Uiso 1 1 calc R
C67 C 0.70863(9) 0.40683(8) 0.84443(15) 0.0215(3) Uani 1 1 d .
H67A H 0.6952 0.3657 0.8142 0.032 Uiso 1 1 calc R
H67B H 0.7256 0.4036 0.9256 0.032 Uiso 1 1 calc R
H67C H 0.7440 0.4233 0.8060 0.032 Uiso 1 1 calc R
C68 C 0.59441(9) 0.42712(8) 0.89171(14) 0.0210(3) Uani 1 1 d .
H68A H 0.5843 0.3835 0.8727 0.032 Uiso 1 1 calc R
H68B H 0.5533 0.4519 0.8726 0.032 Uiso 1 1 calc R
H68C H 0.6116 0.4308 0.9727 0.032 Uiso 1 1 calc R
C69 C 0.52373(8) 0.38393(7) 0.16253(13) 0.0150(3) Uani 1 1 d .
C70 C 0.47621(8) 0.40429(8) 0.07136(14) 0.0191(3) Uani 1 1 d .
H70 H 0.4607 0.4459 0.0699 0.023 Uiso 1 1 calc R
C71 C 0.45142(9) 0.36475(9) -0.01692(15) 0.0245(3) Uani 1 1 d .
H71 H 0.4180 0.3789 -0.0768 0.029 Uiso 1 1 calc R
C72 C 0.47556(10) 0.30451(9) -0.01757(16) 0.0270(4) Uani 1 1 d .
H72 H 0.4578 0.2767 -0.0764 0.032 Uiso 1 1 calc R
C73 C 0.52596(10) 0.28531(8) 0.06864(16) 0.0247(3) Uani 1 1 d .
H73 H 0.5437 0.2446 0.0666 0.030 Uiso 1 1 calc R
C74 C 0.55109(8) 0.32451(8) 0.15831(14) 0.0179(3) Uani 1 1 d .
C75 C 0.60932(9) 0.30374(9) 0.24740(15) 0.0241(3) Uani 1 1 d .
H75 H 0.6146 0.3351 0.3096 0.029 Uiso 1 1 calc R
C76 C 0.59723(14) 0.24137(12) 0.2987(2) 0.0513(7) Uani 1 1 d .
H76A H 0.6332 0.2329 0.3624 0.077 Uiso 1 1 calc R
H76B H 0.5967 0.2088 0.2416 0.077 Uiso 1 1 calc R
H76C H 0.5539 0.2420 0.3253 0.077 Uiso 1 1 calc R
C77 C 0.67427(11) 0.30328(13) 0.1991(2) 0.0414(5) Uani 1 1 d .
H77A H 0.6838 0.3452 0.1746 0.062 Uiso 1 1 calc R
H77B H 0.6696 0.2750 0.1344 0.062 Uiso 1 1 calc R
H77C H 0.7113 0.2893 0.2572 0.062 Uiso 1 1 calc R

loop_
_atom_site_aniso_label
_atom_site_aniso_U_11
_atom_site_aniso_U_22
_atom_site_aniso_U_33
_atom_site_aniso_U_23
_atom_site_aniso_U_13
_atom_site_aniso_U_12
Ni1 0.01341(8) 0.01458(9) 0.01176(8) -0.00026(6) 0.00306(6) -0.00154(6)
I1 0.02297(5) 0.02647(6) 0.01452(4) -0.00005(4) 0.00580(4) -0.01052(4)
N1 0.0145(5) 0.0192(6) 0.0134(5) -0.0009(4) 0.0030(4) -0.0025(4)
N2 0.0152(5) 0.0154(6) 0.0138(5) -0.0002(4) 0.0037(4) -0.0026(4)
C1 0.0173(7) 0.0278(8) 0.0152(6) -0.0037(6) 0.0025(5) -0.0062(6)
C2 0.0154(7) 0.0293(9) 0.0188(7) -0.0038(6) 0.0034(5) -0.0066(6)
C3 0.0135(6) 0.0184(7) 0.0187(7) -0.0016(5) 0.0042(5) -0.0020(5)
C4 0.0155(6) 0.0180(7) 0.0148(6) -0.0008(5) 0.0041(5) -0.0028(5)
C5 0.0137(6) 0.0154(6) 0.0143(6) -0.0015(5) 0.0034(5) -0.0010(5)
C6 0.0143(6) 0.0141(6) 0.0135(6) -0.0004(5) 0.0028(5) -0.0015(5)
C7 0.0166(6) 0.0160(6) 0.0143(6) -0.0009(5) 0.0035(5) -0.0036(5)
C8 0.0157(6) 0.0146(6) 0.0135(6) -0.0010(5) 0.0028(5) -0.0015(5)
C9 0.0176(6) 0.0181(7) 0.0161(6) -0.0013(5) 0.0036(5) -0.0055(5)
C10 0.0173(6) 0.0185(7) 0.0157(6) -0.0005(5) 0.0039(5) -0.0048(5)
C11 0.0139(6) 0.0205(7) 0.0211(7) -0.0009(6) 0.0051(5) -0.0044(5)
C12 0.0253(8) 0.0220(8) 0.0350(10) -0.0044(7) 0.0130(7) -0.0063(7)
C13 0.0187(7) 0.0277(9) 0.0297(9) 0.0005(7) 0.0090(7) 0.0004(6)
C14 0.0229(8) 0.0346(10) 0.0218(8) 0.0035(7) 0.0063(6) -0.0078(7)
C15 0.0166(6) 0.0164(7) 0.0138(6) -0.0007(5) 0.0020(5) -0.0019(5)
C16 0.0202(7) 0.0193(7) 0.0158(6) -0.0033(5) 0.0011(5) -0.0030(6)
C17 0.0236(8) 0.0191(8) 0.0225(8) -0.0004(6) 0.0017(6) 0.0033(6)
C18 0.0245(8) 0.0217(8) 0.0157(7) 0.0008(6) 0.0052(6) -0.0046(6)
C19 0.0138(6) 0.0196(7) 0.0129(6) 0.0004(5) 0.0031(5) -0.0024(5)
C20 0.0174(7) 0.0297(9) 0.0191(7) 0.0033(6) 0.0012(6) 0.0047(6)
C21 0.0184(7) 0.0504(12) 0.0158(7) 0.0029(7) -0.0008(6) 0.0030(8)
C22 0.0215(8) 0.0504(13) 0.0147(7) -0.0073(7) 0.0027(6) -0.0111(8)
C23 0.0284(9) 0.0264(9) 0.0205(8) -0.0072(6) 0.0072(6) -0.0077(7)
C24 0.0215(7) 0.0168(7) 0.0142(6) -0.0006(5) 0.0050(5) -0.0031(5)
C25 0.0368(10) 0.0172(8) 0.0215(8) 0.0021(6) 0.0033(7) 0.0064(7)
C26 0.079(2) 0.0286(12) 0.0466(14) 0.0182(10) 0.0133(14) 0.0038(12)
C27 0.0456(14) 0.0669(18) 0.0371(12) 0.0041(12) 0.0066(11) 0.0321(13)
Ni2 0.01394(8) 0.01412(9) 0.01201(8) -0.00024(6) 0.00321(6) -0.00148(6)
I2 0.02641(5) 0.02530(6) 0.01492(5) -0.00048(4) 0.00641(4) -0.01153(4)
N3 0.0139(5) 0.0148(6) 0.0136(5) 0.0001(4) 0.0013(4) -0.0011(4)
N4 0.0143(5) 0.0162(6) 0.0132(5) -0.0004(4) 0.0027(4) -0.0021(4)
C51 0.0182(7) 0.0189(7) 0.0134(6) -0.0008(5) 0.0021(5) -0.0023(5)
C52 0.0156(6) 0.0195(7) 0.0158(6) -0.0001(5) 0.0017(5) -0.0040(5)
C53 0.0139(6) 0.0149(6) 0.0181(6) 0.0005(5) 0.0041(5) -0.0016(5)
C54 0.0146(6) 0.0174(7) 0.0148(6) -0.0005(5) 0.0033(5) -0.0021(5)
C55 0.0125(6) 0.0158(6) 0.0136(6) 0.0007(5) 0.0019(5) -0.0018(5)
C56 0.0132(6) 0.0153(6) 0.0141(6) -0.0005(5) 0.0036(5) -0.0015(5)
C57 0.0155(6) 0.0186(7) 0.0133(6) -0.0005(5) 0.0029(5) -0.0034(5)
C58 0.0144(6) 0.0175(7) 0.0143(6) -0.0018(5) 0.0022(5) -0.0013(5)
C59 0.0157(6) 0.0206(7) 0.0156(6) -0.0013(5) 0.0018(5) -0.0047(5)
C60 0.0155(6) 0.0201(7) 0.0157(6) 0.0009(5) 0.0034(5) -0.0043(5)
C61 0.0151(6) 0.0176(7) 0.0205(7) -0.0002(5) 0.0048(5) -0.0027(5)
C62 0.0337(10) 0.0255(9) 0.0386(11) -0.0073(8) 0.0186(9) -0.0131(8)
C63 0.0212(9) 0.0333(11) 0.0581(14) 0.0118(10) 0.0178(9) 0.0050(8)
C64 0.0318(10) 0.0468(12) 0.0209(8) 0.0008(8) 0.0086(7) -0.0178(9)
C65 0.0160(6) 0.0198(7) 0.0134(6) -0.0019(5) 0.0020(5) -0.0026(5)
C66 0.0201(7) 0.0193(7) 0.0184(7) -0.0038(6) 0.0022(5) -0.0024(6)
C67 0.0218(7) 0.0204(8) 0.0211(7) -0.0009(6) 0.0002(6) 0.0010(6)
C68 0.0233(7) 0.0264(8) 0.0141(6) -0.0021(6) 0.0052(5) -0.0066(6)
C69 0.0162(6) 0.0161(7) 0.0137(6) -0.0009(5) 0.0054(5) -0.0019(5)
C70 0.0181(7) 0.0212(7) 0.0180(7) 0.0012(6) 0.0029(5) -0.0006(6)
C71 0.0202(7) 0.0341(10) 0.0183(7) 0.0006(7) 0.0005(6) -0.0061(7)
C72 0.0296(9) 0.0297(9) 0.0221(8) -0.0085(7) 0.0051(7) -0.0110(7)
C73 0.0331(9) 0.0171(7) 0.0250(8) -0.0048(6) 0.0083(7) -0.0040(6)
C74 0.0204(7) 0.0165(7) 0.0177(7) 0.0003(5) 0.0057(5) -0.0003(5)
C75 0.0295(9) 0.0212(8) 0.0220(8) 0.0006(6) 0.0050(7) 0.0091(7)
C76 0.0546(16) 0.0419(14) 0.0560(16) 0.0285(12) 0.0057(13) 0.0082(12)
C77 0.0261(10) 0.0592(16) 0.0380(12) 0.0005(11) 0.0027(9) 0.0076(10)

loop_
_atom_type_symbol
_atom_type_description
_atom_type_scat_dispersion_real
_atom_type_scat_dispersion_imag
_atom_type_scat_source
C C 0.0033 0.0016 'International Tables Vol C Tables 4.2.6.8 and 6.1.1.4'
H H 0.0000 0.0000 'International Tables Vol C Tables 4.2.6.8 and 6.1.1.4'
N N 0.0061 0.0033 'International Tables Vol C Tables 4.2.6.8 and 6.1.1.4'
Ni Ni 0.3393 1.1124 'International Tables Vol C Tables 4.2.6.8 and 6.1.1.4'
I I -0.4742 1.8119 'International Tables Vol C Tables 4.2.6.8 and 6.1.1.4'

loop_
_geom_angle_atom_site_label_1
_geom_angle_atom_site_label_2
_geom_angle_atom_site_label_3
_geom_angle
C19 Ni1 N1 92.90(6)
C19 Ni1 N2 170.04(6)
N1 Ni1 N2 82.11(5)
C19 Ni1 I1 86.99(5)
N1 Ni1 I1 175.71(4)
N2 Ni1 I1 98.64(4)
C1 N1 C5 117.26(13)
C1 N1 Ni1 126.96(11)
C5 N1 Ni1 115.78(10)
C10 N2 C6 116.98(13)
C10 N2 Ni1 128.16(10)
C6 N2 Ni1 113.56(10)
N1 C1 C2 122.69(15)
N1 C1 H1 118.7
C2 C1 H1 118.7
C1 C2 C3 120.91(15)
C1 C2 H2 119.5
C3 C2 H2 119.5
C4 C3 C2 115.99(14)
C4 C3 C11 123.37(14)
C2 C3 C11 120.63(14)
C5 C4 C3 120.61(14)
C5 C4 H4 119.7
C3 C4 H4 119.7
N1 C5 C4 122.52(14)
N1 C5 C6 113.77(13)
C4 C5 C6 123.71(13)
N2 C6 C7 122.56(14)
N2 C6 C5 113.45(13)
C7 C6 C5 123.95(13)
C8 C7 C6 120.24(14)
C8 C7 H7 119.9
C6 C7 H7 119.9
C7 C8 C9 116.31(14)
C7 C8 C15 123.60(13)
C9 C8 C15 120.03(13)
C10 C9 C8 120.24(14)
C10 C9 H9 119.9
C8 C9 H9 119.9
N2 C10 C9 123.50(14)
N2 C10 H10 118.2
C9 C10 H10 118.2
C14 C11 C3 111.98(13)
C14 C11 C12 108.69(15)
C3 C11 C12 109.50(13)
C14 C11 C13 108.61(14)
C3 C11 C13 108.19(14)
C12 C11 C13 109.84(14)
C11 C12 H12A 109.5
C11 C12 H12B 109.5
H12A C12 H12B 109.5
C11 C12 H12C 109.5
H12A C12 H12C 109.5
H12B C12 H12C 109.5
C11 C13 H13A 109.5
C11 C13 H13B 109.5
H13A C13 H13B 109.5
C11 C13 H13C 109.5
H13A C13 H13C 109.5
H13B C13 H13C 109.5
C11 C14 H14A 109.5
C11 C14 H14B 109.5
H14A C14 H14B 109.5
C11 C14 H14C 109.5
H14A C14 H14C 109.5
H14B C14 H14C 109.5
C8 C15 C18 112.89(13)
C8 C15 C16 109.58(13)
C18 C15 C16 109.38(13)
C8 C15 C17 107.22(13)
C18 C15 C17 108.05(14)
C16 C15 C17 109.64(13)
C15 C16 H16A 109.5
C15 C16 H16B 109.5
H16A C16 H16B 109.5
C15 C16 H16C 109.5
H16A C16 H16C 109.5
H16B C16 H16C 109.5
C15 C17 H17A 109.5
C15 C17 H17B 109.5
H17A C17 H17B 109.5
C15 C17 H17C 109.5
H17A C17 H17C 109.5
H17B C17 H17C 109.5
C15 C18 H18A 109.5
C15 C18 H18B 109.5
H18A C18 H18B 109.5
C15 C18 H18C 109.5
H18A C18 H18C 109.5
H18B C18 H18C 109.5
C24 C19 C20 118.73(15)
C24 C19 Ni1 119.87(12)
C20 C19 Ni1 121.06(13)
C21 C20 C19 121.66(18)
C21 C20 H20 119.2
C19 C20 H20 119.2
C20 C21 C22 119.10(17)
C20 C21 H21 120.5
C22 C21 H21 120.5
C23 C22 C21 119.77(17)
C23 C22 H22 120.1
C21 C22 H22 120.1
C22 C23 C24 121.50(18)
C22 C23 H23 119.2
C24 C23 H23 119.2
C19 C24 C23 119.09(16)
C19 C24 C25 120.58(14)
C23 C24 C25 120.34(16)
C24 C25 C27 111.58(16)
C24 C25 C26 111.61(18)
C27 C25 C26 112.02(19)
C24 C25 H25 107.1
C27 C25 H25 107.1
C26 C25 H25 107.1
C25 C26 H26A 109.5
C25 C26 H26B 109.5
H26A C26 H26B 109.5
C25 C26 H26C 109.5
H26A C26 H26C 109.5
H26B C26 H26C 109.5
C25 C27 H27A 109.5
C25 C27 H27B 109.5
H27A C27 H27B 109.5
C25 C27 H27C 109.5
H27A C27 H27C 109.5
H27B C27 H27C 109.5
C69 Ni2 N3 92.81(6)
C69 Ni2 N4 165.92(6)
N3 Ni2 N4 82.33(5)
C69 Ni2 I2 88.99(5)
N3 Ni2 I2 170.08(4)
N4 Ni2 I2 98.08(4)
C51 N3 C55 116.69(13)
C51 N3 Ni2 127.76(10)
C55 N3 Ni2 115.30(10)
C60 N4 C56 117.14(13)
C60 N4 Ni2 128.18(10)
C56 N4 Ni2 113.47(10)
N3 C51 C52 123.02(14)
N3 C51 H51 118.5
C52 C51 H51 118.5
C51 C52 C53 120.89(14)
C51 C52 H52 119.6
C53 C52 H52 119.6
C54 C53 C52 115.77(13)
C54 C53 C61 122.61(14)
C52 C53 C61 121.61(14)
C55 C54 C53 120.87(14)
C55 C54 H54 119.6
C53 C54 H54 119.6
N3 C55 C54 122.75(14)
N3 C55 C56 113.88(12)
C54 C55 C56 123.37(14)
N4 C56 C57 122.62(14)
N4 C56 C55 114.15(13)
C57 C56 C55 123.16(13)
C56 C57 C58 120.23(14)
C56 C57 H57 119.9
C58 C57 H57 119.9
C57 C58 C59 116.43(14)
C57 C58 C65 122.53(13)
C59 C58 C65 121.03(13)
C60 C59 C58 120.18(14)
C60 C59 H59 119.9
C58 C59 H59 119.9
N4 C60 C59 123.32(14)
N4 C60 H60 118.3
C59 C60 H60 118.3
C53 C61 C63 108.03(14)
C53 C61 C64 111.94(14)
C63 C61 C64 108.78(16)
C53 C61 C62 110.25(14)
C63 C61 C62 109.89(16)
C64 C61 C62 107.94(16)
C61 C62 H62A 109.5
C61 C62 H62B 109.5
H62A C62 H62B 109.5
C61 C62 H62C 109.5
H62A C62 H62C 109.5
H62B C62 H62C 109.5
C61 C63 H63A 109.5
C61 C63 H63B 109.5
H63A C63 H63B 109.5
C61 C63 H63C 109.5
H63A C63 H63C 109.5
H63B C63 H63C 109.5
C61 C64 H64A 109.5
C61 C64 H64B 109.5
H64A C64 H64B 109.5
C61 C64 H64C 109.5
H64A C64 H64C 109.5
H64B C64 H64C 109.5
C58 C65 C68 111.63(13)
C58 C65 C66 109.17(13)
C68 C65 C66 109.35(13)
C58 C65 C67 107.96(13)
C68 C65 C67 109.09(14)
C66 C65 C67 109.62(13)
C65 C66 H66A 109.5
C65 C66 H66B 109.5
H66A C66 H66B 109.5
C65 C66 H66C 109.5
H66A C66 H66C 109.5
H66B C66 H66C 109.5
C65 C67 H67A 109.5
C65 C67 H67B 109.5
H67A C67 H67B 109.5
C65 C67 H67C 109.5
H67A C67 H67C 109.5
H67B C67 H67C 109.5
C65 C68 H68A 109.5
C65 C68 H68B 109.5
H68A C68 H68B 109.5
C65 C68 H68C 109.5
H68A C68 H68C 109.5
H68B C68 H68C 109.5
C74 C69 C70 118.78(15)
C74 C69 Ni2 116.01(12)
C70 C69 Ni2 124.64(12)
C71 C70 C69 121.15(16)
C71 C70 H70 119.4
C69 C70 H70 119.4
C70 C71 C72 119.85(17)
C70 C71 H71 120.1
C72 C71 H71 120.1
C73 C72 C71 119.29(17)
C73 C72 H72 120.4
C71 C72 H72 120.4
C72 C73 C74 121.42(17)
C72 C73 H73 119.3
C74 C73 H73 119.3
C73 C74 C69 119.19(16)
C73 C74 C75 120.23(16)
C69 C74 C75 120.53(15)
C76 C75 C74 112.94(18)
C76 C75 C77 110.94(19)
C74 C75 C77 110.36(16)
C76 C75 H75 107.4
C74 C75 H75 107.4
C77 C75 H75 107.4
C75 C76 H76A 109.5
C75 C76 H76B 109.5
H76A C76 H76B 109.5
C75 C76 H76C 109.5
H76A C76 H76C 109.5
H76B C76 H76C 109.5
C75 C77 H77A 109.5
C75 C77 H77B 109.5
H77A C77 H77B 109.5
C75 C77 H77C 109.5
H77A C77 H77C 109.5
H77B C77 H77C 109.5

loop_
_geom_bond_atom_site_label_1
_geom_bond_atom_site_label_2
_geom_bond_distance
Ni1 C19 1.8969(15)
Ni1 N1 1.9262(13)
Ni1 N2 1.9837(13)
Ni1 I1 2.4710(3)
N1 C1 1.350(2)
N1 C5 1.3526(19)
N2 C10 1.342(2)
N2 C6 1.3525(19)
C1 C2 1.380(2)
C1 H1 0.9500
C2 C3 1.398(2)
C2 H2 0.9500
C3 C4 1.394(2)
C3 C11 1.529(2)
C4 C5 1.391(2)
C4 H4 0.9500
C5 C6 1.479(2)
C6 C7 1.395(2)
C7 C8 1.394(2)
C7 H7 0.9500
C8 C9 1.399(2)
C8 C15 1.522(2)
C9 C10 1.379(2)
C9 H9 0.9500
C10 H10 0.9500
C11 C14 1.528(2)
C11 C12 1.536(2)
C11 C13 1.539(2)
C12 H12A 0.9800
C12 H12B 0.9800
C12 H12C 0.9800
C13 H13A 0.9800
C13 H13B 0.9800
C13 H13C 0.9800
C14 H14A 0.9800
C14 H14B 0.9800
C14 H14C 0.9800
C15 C18 1.527(2)
C15 C16 1.536(2)
C15 C17 1.546(2)
C16 H16A 0.9800
C16 H16B 0.9800
C16 H16C 0.9800
C17 H17A 0.9800
C17 H17B 0.9800
C17 H17C 0.9800
C18 H18A 0.9800
C18 H18B 0.9800
C18 H18C 0.9800
C19 C24 1.398(2)
C19 C20 1.400(2)
C20 C21 1.388(3)
C20 H20 0.9500
C21 C22 1.392(3)
C21 H21 0.9500
C22 C23 1.380(3)
C22 H22 0.9500
C23 C24 1.399(2)
C23 H23 0.9500
C24 C25 1.515(2)
C25 C27 1.526(3)
C25 C26 1.526(3)
C25 H25 1.0000
C26 H26A 0.9800
C26 H26B 0.9800
C26 H26C 0.9800
C27 H27A 0.9800
C27 H27B 0.9800
C27 H27C 0.9800
Ni2 C69 1.9014(15)
Ni2 N3 1.9328(13)
Ni2 N4 1.9880(13)
Ni2 I2 2.4679(3)
N3 C51 1.349(2)
N3 C55 1.3582(19)
N4 C60 1.342(2)
N4 C56 1.3493(19)
C51 C52 1.384(2)
C51 H51 0.9500
C52 C53 1.399(2)
C52 H52 0.9500
C53 C54 1.392(2)
C53 C61 1.524(2)
C54 C55 1.389(2)
C54 H54 0.9500
C55 C56 1.470(2)
C56 C57 1.392(2)
C57 C58 1.393(2)
C57 H57 0.9500
C58 C59 1.397(2)
C58 C65 1.523(2)
C59 C60 1.380(2)
C59 H59 0.9500
C60 H60 0.9500
C61 C63 1.532(3)
C61 C64 1.533(3)
C61 C62 1.534(2)
C62 H62A 0.9800
C62 H62B 0.9800
C62 H62C 0.9800
C63 H63A 0.9800
C63 H63B 0.9800
C63 H63C 0.9800
C64 H64A 0.9800
C64 H64B 0.9800
C64 H64C 0.9800
C65 C68 1.529(2)
C65 C66 1.537(2)
C65 C67 1.545(2)
C66 H66A 0.9800
C66 H66B 0.9800
C66 H66C 0.9800
C67 H67A 0.9800
C67 H67B 0.9800
C67 H67C 0.9800
C68 H68A 0.9800
C68 H68B 0.9800
C68 H68C 0.9800
C69 C74 1.399(2)
C69 C70 1.400(2)
C70 C71 1.387(2)
C70 H70 0.9500
C71 C72 1.388(3)
C71 H71 0.9500
C72 C73 1.387(3)
C72 H72 0.9500
C73 C74 1.396(2)
C73 H73 0.9500
C74 C75 1.518(2)
C75 C76 1.516(3)
C75 C77 1.521(3)
C75 H75 1.0000
C76 H76A 0.9800
C76 H76B 0.9800
C76 H76C 0.9800
C77 H77A 0.9800
C77 H77B 0.9800
C77 H77C 0.9800

loop_
_geom_torsion_atom_site_label_1
_geom_torsion_atom_site_label_2
_geom_torsion_atom_site_label_3
_geom_torsion_atom_site_label_4
_geom_torsion
C19 Ni1 N1 C1 -15.54(15)
N2 Ni1 N1 C1 173.13(15)
I1 Ni1 N1 C1 72.8(6)
C19 Ni1 N1 C5 165.80(12)
N2 Ni1 N1 C5 -5.53(12)
I1 Ni1 N1 C5 -105.9(5)
C19 Ni1 N2 C10 116.2(3)
N1 Ni1 N2 C10 176.66(15)
I1 Ni1 N2 C10 -7.62(14)
C19 Ni1 N2 C6 -50.2(4)
N1 Ni1 N2 C6 10.20(11)
I1 Ni1 N2 C6 -174.08(10)
C5 N1 C1 C2 -1.4(3)
Ni1 N1 C1 C2 179.94(14)
N1 C1 C2 C3 0.4(3)
C1 C2 C3 C4 0.6(3)
C1 C2 C3 C11 179.98(16)
C2 C3 C4 C5 -0.5(2)
C11 C3 C4 C5 -179.82(15)
C1 N1 C5 C4 1.6(2)
Ni1 N1 C5 C4 -179.65(12)
C1 N1 C5 C6 -178.52(14)
Ni1 N1 C5 C6 0.28(17)
C3 C4 C5 N1 -0.6(2)
C3 C4 C5 C6 179.45(15)
C10 N2 C6 C7 -3.0(2)
Ni1 N2 C6 C7 165.12(12)
C10 N2 C6 C5 179.32(14)
Ni1 N2 C6 C5 -12.60(16)
N1 C5 C6 N2 8.26(19)
C4 C5 C6 N2 -171.82(15)
N1 C5 C6 C7 -169.42(15)
C4 C5 C6 C7 10.5(2)
N2 C6 C7 C8 -0.6(2)
C5 C6 C7 C8 176.84(14)
C6 C7 C8 C9 3.5(2)
C6 C7 C8 C15 -173.78(14)
C7 C8 C9 C10 -2.8(2)
C15 C8 C9 C10 174.54(15)
C6 N2 C10 C9 3.7(2)
Ni1 N2 C10 C9 -162.38(13)
C8 C9 C10 N2 -0.8(3)
C4 C3 C11 C14 -7.3(2)
C2 C3 C11 C14 173.38(16)
C4 C3 C11 C12 -127.92(17)
C2 C3 C11 C12 52.7(2)
C4 C3 C11 C13 112.38(18)
C2 C3 C11 C13 -67.0(2)
C7 C8 C15 C18 -10.9(2)
C9 C8 C15 C18 171.96(15)
C7 C8 C15 C16 -133.06(16)
C9 C8 C15 C16 49.78(19)
C7 C8 C15 C17 108.01(17)
C9 C8 C15 C17 -69.15(18)
N1 Ni1 C19 C24 -82.67(13)
N2 Ni1 C19 C24 -23.1(4)
I1 Ni1 C19 C24 101.62(12)
N1 Ni1 C19 C20 90.52(14)
N2 Ni1 C19 C20 150.1(3)
I1 Ni1 C19 C20 -85.19(13)
C24 C19 C20 C21 3.8(2)
Ni1 C19 C20 C21 -169.51(13)
C19 C20 C21 C22 -0.7(3)
C20 C21 C22 C23 -1.6(3)
C21 C22 C23 C24 0.8(3)
C20 C19 C24 C23 -4.5(2)
Ni1 C19 C24 C23 168.83(12)
C20 C19 C24 C25 175.80(15)
Ni1 C19 C24 C25 -10.9(2)
C22 C23 C24 C19 2.4(3)
C22 C23 C24 C25 -177.96(17)
C19 C24 C25 C27 -123.0(2)
C23 C24 C25 C27 57.3(2)
C19 C24 C25 C26 110.8(2)
C23 C24 C25 C26 -68.9(2)
C69 Ni2 N3 C51 -18.98(14)
N4 Ni2 N3 C51 174.30(14)
I2 Ni2 N3 C51 81.3(3)
C69 Ni2 N3 C55 167.05(12)
N4 Ni2 N3 C55 0.33(11)
I2 Ni2 N3 C55 -92.7(2)
C69 Ni2 N4 C60 101.8(3)
N3 Ni2 N4 C60 172.36(15)
I2 Ni2 N4 C60 -17.65(14)
C69 Ni2 N4 C56 -65.1(3)
N3 Ni2 N4 C56 5.45(11)
I2 Ni2 N4 C56 175.44(10)
C55 N3 C51 C52 0.4(2)
Ni2 N3 C51 C52 -173.52(12)
N3 C51 C52 C53 -1.0(3)
C51 C52 C53 C54 1.1(2)
C51 C52 C53 C61 -179.99(15)
C52 C53 C54 C55 -0.8(2)
C61 C53 C54 C55 -179.64(15)
C51 N3 C55 C54 0.0(2)
Ni2 N3 C55 C54 174.65(12)
C51 N3 C55 C56 179.74(14)
Ni2 N3 C55 C56 -5.59(17)
C53 C54 C55 N3 0.2(2)
C53 C54 C55 C56 -179.50(15)
C60 N4 C56 C57 -1.2(2)
Ni2 N4 C56 C57 167.23(12)
C60 N4 C56 C55 -178.25(14)
Ni2 N4 C56 C55 -9.79(17)
N3 C55 C56 N4 10.2(2)
C54 C55 C56 N4 -170.06(15)
N3 C55 C56 C57 -166.82(15)
C54 C55 C56 C57 12.9(2)
N4 C56 C57 C58 -1.2(2)
C55 C56 C57 C58 175.58(15)
C56 C57 C58 C59 2.8(2)
C56 C57 C58 C65 -175.89(15)
C57 C58 C59 C60 -2.2(2)
C65 C58 C59 C60 176.52(15)
C56 N4 C60 C59 1.9(2)
Ni2 N4 C60 C59 -164.61(13)
C58 C59 C60 N4 -0.1(3)
C54 C53 C61 C63 106.51(19)
C52 C53 C61 C63 -72.3(2)
C54 C53 C61 C64 -13.2(2)
C52 C53 C61 C64 167.95(17)
C54 C53 C61 C62 -133.40(17)
C52 C53 C61 C62 47.8(2)
C57 C58 C65 C68 -10.6(2)
C59 C58 C65 C68 170.70(15)
C57 C58 C65 C66 -131.65(16)
C59 C58 C65 C66 49.69(19)
C57 C58 C65 C67 109.25(17)
C59 C58 C65 C67 -69.41(19)
N3 Ni2 C69 C74 -83.71(12)
N4 Ni2 C69 C74 -14.4(3)
I2 Ni2 C69 C74 106.06(11)
N3 Ni2 C69 C70 87.53(14)
N4 Ni2 C69 C70 156.8(2)
I2 Ni2 C69 C70 -82.70(13)
C74 C69 C70 C71 6.2(2)
Ni2 C69 C70 C71 -164.78(13)
C69 C70 C71 C72 -2.3(3)
C70 C71 C72 C73 -2.1(3)
C71 C72 C73 C74 2.5(3)
C72 C73 C74 C69 1.5(3)
C72 C73 C74 C75 -176.02(17)
C70 C69 C74 C73 -5.8(2)
Ni2 C69 C74 C73 166.02(13)
C70 C69 C74 C75 171.74(15)
Ni2 C69 C74 C75 -16.5(2)
C73 C74 C75 C76 -52.7(2)
C69 C74 C75 C76 129.80(19)
C73 C74 C75 C77 72.1(2)
C69 C74 C75 C77 -105.4(2)
